data_2202538
loop_
_publ_author_name
'Kaludjerovi\'c, Goran N.'
'Heinemann, Frank W.'
'Leovac, Vukadin M.'
'Trifunovi\'c, Sre\'cko R.'
'Sabo, Tibor J.'

_publ_section_title
;
 Ethylenediammonium aquabis(malonato)oxovanadate(IV)
;
_journal_issue 7
_journal_name_full 'Acta Crystallographica Section E'
_journal_page_first m541
_journal_page_last m542
_journal_paper_doi 10.1107/S160053680301417X
_journal_volume 59
_journal_year 2003
_chemical_formula_iupac '(C2 H10 N2) [V O (C3 H2 O4)2 (H2 O)]'
_chemical_formula_moiety 'C6 H6 O10 V, C2 H10 N2'
_chemical_formula_sum 'C8 H16 N2 O10 V'
_chemical_formula_weight 351.17
_chemical_name_systematic ?
_space_group_IT_number 15
_symmetry_cell_setting monoclinic
_symmetry_space_group_name_Hall '-C 2yc'
_symmetry_space_group_name_H-M 'C 1 2/c 1'
_atom_sites_solution_hydrogens difmap
_atom_sites_solution_primary direct
_atom_sites_solution_secondary difmap
_audit_creation_method SHELXL-97
_cell_angle_alpha 90.00
_cell_angle_beta 123.130(10)
_cell_angle_gamma 90.00
_cell_formula_units_Z 4
_cell_length_a 14.579(2)
_cell_length_b 11.8660(10)
_cell_length_c 8.758(2)
_cell_measurement_reflns_used 48
_cell_measurement_temperature 210(2)
_cell_measurement_theta_max 13.55
_cell_measurement_theta_min 4.40
_cell_volume 1268.8(4)
_computing_cell_refinement XSCANS
_computing_data_collection 'XSCANS (Bruker, 1999)'
_computing_data_reduction XSCANS
_computing_molecular_graphics 'ORTEP-3 (Farrugia, 1997)'
_computing_publication_material SHELXTL
_computing_structure_refinement SHELXTL
_computing_structure_solution 'SHELXTL (Bruker, 1998)'
_diffrn_ambient_temperature 210(2)
_diffrn_measured_fraction_theta_full 1.000
_diffrn_measured_fraction_theta_max 1.000
_diffrn_measurement_device_type 'Siemens P4'
_diffrn_measurement_method 'profile data from \w'
_diffrn_radiation_monochromator graphite
_diffrn_radiation_source 'fine-focus sealed tube'
_diffrn_radiation_type MoK\a
_diffrn_radiation_wavelength 0.71073
_diffrn_reflns_av_R_equivalents 0.0191
_diffrn_reflns_av_sigmaI/netI 0.0203
_diffrn_reflns_limit_h_max 19
_diffrn_reflns_limit_h_min -19
_diffrn_reflns_limit_k_max 16
_diffrn_reflns_limit_k_min -16
_diffrn_reflns_limit_l_max 11
_diffrn_reflns_limit_l_min -11
_diffrn_reflns_number 3486
_diffrn_reflns_theta_full 28.99
_diffrn_reflns_theta_max 28.99
_diffrn_reflns_theta_min 2.39
_diffrn_standards_decay_% 5.38
_diffrn_standards_interval_count 100
_diffrn_standards_number 3
_exptl_absorpt_coefficient_mu 0.841
_exptl_absorpt_correction_T_max 0.804
_exptl_absorpt_correction_T_min 0.717
_exptl_absorpt_correction_type '\y scan'
_exptl_absorpt_process_details '(North et al., 1968)'
_exptl_crystal_colour blue
_exptl_crystal_density_diffrn 1.838
_exptl_crystal_density_method 'not measured'
_exptl_crystal_description prism
_exptl_crystal_F_000 724
_exptl_crystal_size_max 0.52
_exptl_crystal_size_mid 0.34
_exptl_crystal_size_min 0.26
_refine_diff_density_max 0.531
_refine_diff_density_min -0.472
_refine_ls_extinction_method none
_refine_ls_goodness_of_fit_ref 1.055
_refine_ls_hydrogen_treatment refall
_refine_ls_matrix_type full
_refine_ls_number_parameters 129
_refine_ls_number_reflns 1689
_refine_ls_number_restraints 0
_refine_ls_restrained_S_all 1.055
_refine_ls_R_factor_all 0.0275
_refine_ls_R_factor_gt 0.0253
_refine_ls_shift/su_max 0.001
_refine_ls_shift/su_mean 0.000
_refine_ls_structure_factor_coef Fsqd
_refine_ls_weighting_details 'calc w = 1/[\s^2^(Fo^2^)+(0.0338P)^2^+1.3358P] where P = (Fo^2^+2Fc^2^)/3'
_refine_ls_weighting_scheme calc
_refine_ls_wR_factor_gt 0.0646
_refine_ls_wR_factor_ref 0.0660
_reflns_number_gt 1568
_reflns_number_total 1689
_reflns_threshold_expression I>2\s(I)'
_cod_data_source_file cm6048.cif
_cod_data_source_block I
_cod_original_sg_symbol_H-M 'C 2/c'
_cod_database_code 2202538
_cod_database_fobs_code 2202538

loop_
_symmetry_equiv_pos_as_xyz
'x, y, z'
'-x, y, -z+1/2'
'x+1/2, y+1/2, z'
'-x+1/2, y+1/2, -z+1/2'
'-x, -y, -z'
'x, -y, z-1/2'
'-x+1/2, -y+1/2, -z'
'x+1/2, -y+1/2, z-1/2'

loop_
_atom_site_label
_atom_site_fract_x
_atom_site_fract_y
_atom_site_fract_z
_atom_site_U_iso_or_equiv
_atom_site_adp_type
_atom_site_calc_flag
_atom_site_refinement_flags
_atom_site_occupancy
_atom_site_disorder_assembly
_atom_site_disorder_group
_atom_site_type_symbol
V1 0.5000 0.10767(2) 0.2500 0.01114(9) Uani d S 1 . . V
C1 0.25952(10) 0.10589(10) 0.06517(16) 0.0137(2) Uani d . 1 . . C
C2 0.25885(10) 0.06216(11) -0.09858(16) 0.0165(2) Uani d . 1 . . C
C3 0.33219(9) 0.12403(10) -0.14319(16) 0.0130(2) Uani d . 1 . . C
O1 0.35173(7) 0.13205(8) 0.20988(12) 0.01808(19) Uani d . 1 . . O
O2 0.17143(8) 0.11267(9) 0.05393(13) 0.0203(2) Uani d . 1 . . O
O3 0.43277(7) 0.13849(8) -0.01520(12) 0.01585(18) Uani d . 1 . . O
O4 0.29336(7) 0.15626(8) -0.30166(12) 0.01790(19) Uani d . 1 . . O
O5 0.5000 -0.02680(11) 0.2500 0.0182(3) Uani d S 1 . . O
O6 0.5000 0.29590(13) 0.2500 0.0420(5) Uani d S 1 . . O
C4 0.02449(12) 0.15068(12) 0.3512(2) 0.0244(3) Uani d . 1 . . C
N4 0.09058(9) 0.25406(10) 0.44152(15) 0.0175(2) Uani d . 1 . . N
H2A 0.2872(17) -0.0146(17) -0.070(3) 0.031(5) Uiso d . 1 . . H
H2B 0.1851(16) 0.0612(16) -0.199(3) 0.024(4) Uiso d . 1 . . H
H4A 0.1215(18) 0.280(2) 0.386(3) 0.045(6) Uiso d . 1 . . H
H4B 0.1403(18) 0.2405(18) 0.545(3) 0.033(5) Uiso d . 1 . . H
H4C 0.0481(19) 0.3031(19) 0.439(3) 0.037(6) Uiso d . 1 . . H
H4D -0.0347(17) 0.1498(17) 0.379(3) 0.032(5) Uiso d . 1 . . H
H4E 0.0728(17) 0.0823(19) 0.407(3) 0.034(5) Uiso d . 1 . . H
H6 0.4538(18) 0.3316(19) 0.167(3) 0.037(6) Uiso d . 1 . . H

loop_
_atom_site_aniso_label
_atom_site_aniso_U_11
_atom_site_aniso_U_22
_atom_site_aniso_U_33
_atom_site_aniso_U_12
_atom_site_aniso_U_13
_atom_site_aniso_U_23
V1 0.00901(13) 0.01337(14) 0.00899(14) 0.000 0.00359(11) 0.000
C1 0.0126(5) 0.0158(5) 0.0118(5) 0.0024(4) 0.0060(4) 0.0025(4)
C2 0.0137(5) 0.0236(6) 0.0120(5) -0.0058(4) 0.0070(5) -0.0039(4)
C3 0.0116(5) 0.0154(5) 0.0116(5) 0.0010(4) 0.0062(4) -0.0003(4)
O1 0.0115(4) 0.0285(5) 0.0122(4) 0.0018(3) 0.0052(3) -0.0040(3)
O2 0.0122(4) 0.0312(5) 0.0179(5) 0.0044(3) 0.0086(4) 0.0035(4)
O3 0.0112(4) 0.0234(4) 0.0111(4) -0.0018(3) 0.0049(3) 0.0018(3)
O4 0.0146(4) 0.0262(5) 0.0112(4) 0.0026(3) 0.0060(3) 0.0038(3)
O5 0.0189(6) 0.0162(6) 0.0191(6) 0.000 0.0101(5) 0.000
O6 0.0294(8) 0.0153(7) 0.0302(9) 0.000 -0.0164(7) 0.000
C4 0.0267(7) 0.0211(6) 0.0265(7) 0.0019(5) 0.0153(6) 0.0043(5)
N4 0.0129(5) 0.0254(6) 0.0126(5) 0.0025(4) 0.0060(4) 0.0024(4)

loop_
_atom_type_symbol
_atom_type_description
_atom_type_scat_dispersion_real
_atom_type_scat_dispersion_imag
_atom_type_scat_source
C C 0.0033 0.0016 'International Tables Vol C Tables 4.2.6.8 and 6.1.1.4'
H H 0.0000 0.0000 'International Tables Vol C Tables 4.2.6.8 and 6.1.1.4'
N N 0.0061 0.0033 'International Tables Vol C Tables 4.2.6.8 and 6.1.1.4'
O O 0.0106 0.0060 'International Tables Vol C Tables 4.2.6.8 and 6.1.1.4'
V V 0.3005 0.5294 'International Tables Vol C Tables 4.2.6.8 and 6.1.1.4'

loop_
_geom_angle_atom_site_label_1
_geom_angle_atom_site_label_2
_geom_angle_atom_site_label_3
_geom_angle_site_symmetry_1
_geom_angle_site_symmetry_3
_geom_angle
O5 V1 O3 . . 100.53(3)
O5 V1 O3 . 2_655 100.53(3)
O3 V1 O3 . 2_655 158.93(6)
O5 V1 O1 . 2_655 98.26(3)
O3 V1 O1 . 2_655 88.53(4)
O3 V1 O1 2_655 2_655 88.46(4)
O5 V1 O1 . . 98.26(3)
O3 V1 O1 . . 88.46(4)
O3 V1 O1 2_655 . 88.53(4)
O1 V1 O1 2_655 . 163.47(6)
O5 V1 O6 . . 180.0
O3 V1 O6 . . 79.47(3)
O3 V1 O6 2_655 . 79.47(3)
O1 V1 O6 2_655 . 81.74(3)
O1 V1 O6 . . 81.74(3)
O2 C1 O1 . . 123.02(12)
O2 C1 C2 . . 118.45(11)
O1 C1 C2 . . 118.52(10)
C3 C2 C1 . . 115.89(10)
C3 C2 H2A . . 105.1(12)
C1 C2 H2A . . 106.9(12)
C3 C2 H2B . . 111.6(11)
C1 C2 H2B . . 107.5(11)
H2A C2 H2B . . 109.6(17)
O4 C3 O3 . . 122.88(11)
O4 C3 C2 . . 118.96(11)
O3 C3 C2 . . 118.14(10)
C1 O1 V1 . . 125.66(8)
C3 O3 V1 . . 126.29(8)
V1 O6 H6 . . 122.3(16)
N4 C4 C4 . 2 112.19(9)
N4 C4 H4D . . 105.6(12)
C4 C4 H4D 2 . 111.2(12)
N4 C4 H4E . . 109.1(13)
C4 C4 H4E 2 . 109.0(12)
H4D C4 H4E . . 109.7(16)
C4 N4 H4A . . 111.8(15)
C4 N4 H4B . . 110.7(15)
H4A N4 H4B . . 106(2)
C4 N4 H4C . . 107.5(15)
H4A N4 H4C . . 110(2)
H4B N4 H4C . . 111(2)

loop_
_geom_bond_atom_site_label_1
_geom_bond_atom_site_label_2
_geom_bond_site_symmetry_2
_geom_bond_distance
_geom_bond_publ_flag
V1 O5 . 1.5957(13) ?
V1 O3 . 2.0002(10) ?
V1 O3 2_655 2.0002(10) ?
V1 O1 2_655 2.0123(9) ?
V1 O1 . 2.0123(9) ?
V1 O6 . 2.2335(16) ?
C1 O2 . 1.2358(15) ?
C1 O1 . 1.2835(15) ?
C1 C2 . 1.5201(17) ?
C2 C3 . 1.5138(16) ?
C2 H2A . 0.97(2) ?
C2 H2B . 0.948(19) ?
C3 O4 . 1.2386(15) ?
C3 O3 . 1.2804(14) ?
O6 H6 . 0.79(2) ?
C4 N4 . 1.4920(19) ?
C4 C4 2 1.505(3) ?
C4 H4D . 1.01(2) ?
C4 H4E . 1.01(2) ?
N4 H4A . 0.88(3) ?
N4 H4B . 0.81(2) ?
N4 H4C . 0.84(2) ?

loop_
_geom_hbond_atom_site_label_D
_geom_hbond_atom_site_label_H
_geom_hbond_atom_site_label_A
_geom_hbond_site_symmetry_A
_geom_hbond_distance_DH
_geom_hbond_distance_HA
_geom_hbond_distance_DA
_geom_hbond_angle_DHA
N4 H4A O4 7 0.88(3) 1.91(3) 2.7859(15) 171(2)
N4 H4B O4 1_556 0.81(2) 2.12(2) 2.8067(15) 142.3(19)
N4 H4B O1 7_556 0.81(2) 2.58(2) 3.0080(16) 114.9(17)
N4 H4C O3 8_456 0.84(2) 2.05(2) 2.8312(15) 154(2)
N4 H4C O5 3_455 0.84(2) 2.46(2) 2.9829(17) 121.5(18)
O6 H6 O2 7 0.79(2) 1.91(2) 2.6902(12) 168(2)
